data_1543025
loop_
_publ_author_name
'Ni, Gang'
'Zhang, Hua'
'Fan, Yao-Yue'
'Liu, Hong-Chun'
'Ding, Jian'
'Yue, Jian-Min'

_publ_section_title
;
 Mannolides A-C with an Intact Diterpenoid Skeleton Providing Insights on
 the Biosynthesis of Antitumor Cephalotaxus Troponoids.
;
_journal_issue 8
_journal_name_full 'Organic letters'
_journal_page_first 1880
_journal_page_last 1883
_journal_paper_doi 10.1021/acs.orglett.6b00653
_journal_volume 18
_journal_year 2016
_chemical_absolute_configuration ad
_chemical_formula_sum 'C19 H16 O4'
_chemical_formula_weight 308.32
_space_group_crystal_system monoclinic
_space_group_IT_number 5
_space_group_name_Hall 'C 2y'
_space_group_name_H-M_alt 'C 1 2 1'
_symmetry_space_group_name_Hall 'C 2y'
_symmetry_space_group_name_H-M 'C 1 2 1'
_atom_sites_solution_hydrogens geom
_atom_sites_solution_primary direct
_atom_sites_solution_secondary difmap
_audit_creation_method SHELXL-2014/7
_cell_angle_alpha 90
_cell_angle_beta 93.249(2)
_cell_angle_gamma 90
_cell_formula_units_Z 8
_cell_length_a 13.4613(5)
_cell_length_b 9.1617(4)
_cell_length_c 23.4678(9)
_cell_measurement_reflns_used 8263
_cell_measurement_temperature 133(2)
_cell_measurement_theta_max 65.22
_cell_measurement_theta_min 3.77
_cell_volume 2889.6(2)
_computing_cell_refinement 'Bruker SAINT'
_computing_data_collection 'Bruker APEX2'
_computing_data_reduction 'Bruker SAINT'
_computing_molecular_graphics 'Bruker SHELXTL'
_computing_publication_material 'Bruker SHELXTL'
_computing_structure_refinement 'SHELXL-2014/7 (Sheldrick, 2014)'
_computing_structure_solution 'SHELXS-97 (Sheldrick, 2008)'
_diffrn_ambient_temperature 133(2)
_diffrn_measured_fraction_theta_full 0.988
_diffrn_measured_fraction_theta_max 0.988
_diffrn_measurement_device_type 'Bruker APEX-II CCD'
_diffrn_measurement_method '\f and \w scans'
_diffrn_radiation_type CuK\a
_diffrn_radiation_wavelength 1.54178
_diffrn_reflns_av_R_equivalents 0.0372
_diffrn_reflns_av_unetI/netI 0.0356
_diffrn_reflns_Laue_measured_fraction_full 0.988
_diffrn_reflns_Laue_measured_fraction_max 0.988
_diffrn_reflns_limit_h_max 15
_diffrn_reflns_limit_h_min -15
_diffrn_reflns_limit_k_max 10
_diffrn_reflns_limit_k_min -10
_diffrn_reflns_limit_l_max 27
_diffrn_reflns_limit_l_min -27
_diffrn_reflns_number 16356
_diffrn_reflns_point_group_measured_fraction_full 0.938
_diffrn_reflns_point_group_measured_fraction_max 0.938
_diffrn_reflns_theta_full 65.968
_diffrn_reflns_theta_max 65.968
_diffrn_reflns_theta_min 1.885
_diffrn_source 'fine-focus sealed tube'
_exptl_absorpt_coefficient_mu 0.812
_exptl_absorpt_correction_T_max 0.9682
_exptl_absorpt_correction_T_min 0.8544
_exptl_absorpt_correction_type multi-scan
_exptl_absorpt_process_details sadabs
_exptl_crystal_colour yellow
_exptl_crystal_density_diffrn 1.417
_exptl_crystal_density_method 'not measured'
_exptl_crystal_description plate
_exptl_crystal_F_000 1296
_exptl_crystal_size_max 0.200
_exptl_crystal_size_mid 0.100
_exptl_crystal_size_min 0.040
_refine_diff_density_max 0.145
_refine_diff_density_min -0.194
_refine_diff_density_rms 0.032
_refine_ls_abs_structure_details
;
 Flack x determined using 1806 quotients [(I+)-(I-)]/[(I+)+(I-)]
 (Parsons, Flack and Wagner, Acta Cryst. B69 (2013) 249-259).
;
_refine_ls_abs_structure_Flack 0.01(10)
_refine_ls_extinction_method none
_refine_ls_goodness_of_fit_ref 1.030
_refine_ls_hydrogen_treatment constr
_refine_ls_matrix_type full
_refine_ls_number_parameters 419
_refine_ls_number_reflns 4727
_refine_ls_number_restraints 1
_refine_ls_restrained_S_all 1.030
_refine_ls_R_factor_all 0.0379
_refine_ls_R_factor_gt 0.0351
_refine_ls_shift/su_max 0.001
_refine_ls_shift/su_mean 0.000
_refine_ls_structure_factor_coef Fsqd
_refine_ls_weighting_details 'w=1/[\s^2^(Fo^2^)+(0.0471P)^2^+1.2212P] where P=(Fo^2^+2Fc^2^)/3'
_refine_ls_weighting_scheme calc
_refine_ls_wR_factor_gt 0.0896
_refine_ls_wR_factor_ref 0.0916
_reflns_Friedel_coverage 0.779
_reflns_Friedel_fraction_full 0.882
_reflns_Friedel_fraction_max 0.882
_reflns_number_gt 4435
_reflns_number_total 4727
_reflns_threshold_expression 'I > 2\s(I)'
_cod_data_source_file ol6b00653_si_005.cif
_cod_data_source_block cu_dm12186_0m
_cod_depositor_comments 'Adding full bibliography for 1543021--1543025.cif.'
_cod_database_code 1543025
_shelx_shelxl_version_number 2014/7
_shelx_space_group_comment
;
The symmetry employed for this shelxl refinement is uniquely defined
by the following loop, which should always be used as a source of
symmetry information in preference to the above space-group names.
They are only intended as comments.
;
_shelx_estimated_absorpt_t_min 0.854
_shelx_estimated_absorpt_t_max 0.968

loop_
_space_group_symop_operation_xyz
'x, y, z'
'-x, y, -z'
'x+1/2, y+1/2, z'
'-x+1/2, y+1/2, -z'

loop_
_atom_site_label
_atom_site_type_symbol
_atom_site_fract_x
_atom_site_fract_y
_atom_site_fract_z
_atom_site_U_iso_or_equiv
_atom_site_adp_type
_atom_site_occupancy
_atom_site_site_symmetry_order
_atom_site_calc_flag
_atom_site_refinement_flags_posn
_atom_site_refinement_flags_adp
O1 O 0.61412(16) 0.9232(3) 0.98601(8) 0.0450(5) Uani 1 1 d . .
O2 O 0.7267(2) 1.0692(4) 1.02721(9) 0.0644(7) Uani 1 1 d . .
O3 O 0.52141(13) 0.9225(2) 0.83798(7) 0.0333(4) Uani 1 1 d . .
O4 O 0.90725(17) 1.0117(3) 0.68235(10) 0.0551(6) Uani 1 1 d . .
O1A O 0.79596(16) 0.8681(3) 0.49371(8) 0.0477(6) Uani 1 1 d . .
O2A O 0.66060(17) 0.9468(3) 0.53355(9) 0.0537(6) Uani 1 1 d . .
O3A O 0.81747(15) 0.7712(2) 0.34489(8) 0.0385(5) Uani 1 1 d . .
O4A O 0.57963(16) 1.2462(3) 0.18385(10) 0.0494(6) Uani 1 1 d . .
C1 C 0.6523(2) 0.8094(4) 0.89412(12) 0.0369(7) Uani 1 1 d . .
H1 H 0.6749 0.7087 0.9050 0.044 Uiso 1 1 calc R U
C2 C 0.5727(2) 0.8702(4) 0.93161(12) 0.0391(7) Uani 1 1 d . .
H2 H 0.5205 0.7948 0.9375 0.047 Uiso 1 1 calc R U
C3 C 0.5307(2) 0.9918(3) 0.89313(11) 0.0346(6) Uani 1 1 d . .
H3 H 0.4642 1.0236 0.9053 0.042 Uiso 1 1 calc R U
C4 C 0.6048(2) 1.1207(4) 0.89591(12) 0.0360(7) Uani 1 1 d . .
H4 H 0.6153 1.1522 0.8559 0.043 Uiso 1 1 calc R U
C5 C 0.7073(2) 1.0649(4) 0.92304(12) 0.0393(7) Uani 1 1 d . .
C6 C 0.7894(2) 1.1724(4) 0.91619(14) 0.0463(8) Uani 1 1 d . .
H6 H 0.8056 1.2413 0.9455 0.056 Uiso 1 1 calc R U
C7 C 0.8405(2) 1.1716(4) 0.86846(14) 0.0467(8) Uani 1 1 d . .
H7 H 0.8933 1.2394 0.8656 0.056 Uiso 1 1 calc R U
C8 C 0.8186(2) 1.0715(4) 0.82098(13) 0.0379(7) Uani 1 1 d . .
C9 C 0.7511(2) 0.9549(3) 0.83237(12) 0.0339(6) Uani 1 1 d . .
C10 C 0.7363(2) 0.9209(4) 0.89399(12) 0.0371(6) Uani 1 1 d . .
H10 H 0.7987 0.8799 0.9129 0.044 Uiso 1 1 calc R U
C11 C 0.68206(19) 0.8876(3) 0.79746(12) 0.0314(6) Uani 1 1 d . .
C12 C 0.6747(2) 0.8874(3) 0.73577(12) 0.0345(6) Uani 1 1 d . .
C13 C 0.7475(2) 0.9372(4) 0.70243(12) 0.0399(7) Uani 1 1 d . .
H13 H 0.7346 0.9214 0.6627 0.048 Uiso 1 1 calc R U
C14 C 0.8416(2) 1.0104(4) 0.71729(13) 0.0410(7) Uani 1 1 d . .
C15 C 0.8568(2) 1.0957(4) 0.76949(14) 0.0423(7) Uani 1 1 d . .
H15 H 0.8988 1.1786 0.7672 0.051 Uiso 1 1 calc R U
C16 C 0.5832(2) 0.8189(4) 0.70724(13) 0.0410(7) Uani 1 1 d . .
H16A H 0.5856 0.8283 0.6657 0.062 Uiso 1 1 calc R U
H16B H 0.5238 0.8685 0.7199 0.062 Uiso 1 1 calc R U
H16C H 0.5806 0.7154 0.7175 0.062 Uiso 1 1 calc R U
C17 C 0.6872(2) 1.0238(4) 0.98360(12) 0.0448(8) Uani 1 1 d . .
C18 C 0.5671(3) 1.2524(4) 0.92824(13) 0.0491(8) Uani 1 1 d . .
H18A H 0.5048 1.2874 0.9094 0.074 Uiso 1 1 calc R U
H18B H 0.6170 1.3304 0.9285 0.074 Uiso 1 1 calc R U
H18C H 0.5554 1.2240 0.9676 0.074 Uiso 1 1 calc R U
C19 C 0.6032(2) 0.8201(3) 0.83342(11) 0.0328(6) Uani 1 1 d . .
H19 H 0.5801 0.7230 0.8184 0.039 Uiso 1 1 calc R U
C1A C 0.8426(2) 0.9812(4) 0.40275(13) 0.0390(7) Uani 1 1 d . .
H1A H 0.8980 1.0492 0.4148 0.047 Uiso 1 1 calc R U
C2A C 0.8398(2) 0.8441(4) 0.43932(12) 0.0439(8) Uani 1 1 d . .
H2A H 0.9081 0.8018 0.4454 0.053 Uiso 1 1 calc R U
C3A C 0.7755(2) 0.7473(4) 0.39931(12) 0.0397(7) Uani 1 1 d . .
H3A H 0.7829 0.6426 0.4108 0.048 Uiso 1 1 calc R U
C4A C 0.6662(2) 0.7959(4) 0.40202(12) 0.0370(7) Uani 1 1 d . .
H4A H 0.6363 0.8030 0.3621 0.044 Uiso 1 1 calc R U
C5A C 0.6645(2) 0.9517(4) 0.42975(12) 0.0374(7) Uani 1 1 d . .
C6A C 0.5643(2) 1.0230(4) 0.42226(13) 0.0420(7) Uani 1 1 d . .
H6A H 0.5180 1.0128 0.4511 0.050 Uiso 1 1 calc R U
C7A C 0.5398(2) 1.1000(4) 0.37572(14) 0.0444(8) Uani 1 1 d . .
H7A H 0.4772 1.1482 0.3732 0.053 Uiso 1 1 calc R U
C8A C 0.6053(2) 1.1144(3) 0.32759(13) 0.0377(7) Uani 1 1 d . .
C9A C 0.7067(2) 1.0681(3) 0.34030(12) 0.0322(6) Uani 1 1 d . .
C10A C 0.7397(2) 1.0525(4) 0.40210(12) 0.0365(6) Uani 1 1 d . .
H10A H 0.7431 1.1498 0.4214 0.044 Uiso 1 1 calc R U
C11A C 0.7722(2) 1.0064(3) 0.30561(12) 0.0330(6) Uani 1 1 d . .
C12A C 0.7664(2) 0.9979(3) 0.24389(12) 0.0349(6) Uani 1 1 d . .
C13A C 0.6987(2) 1.0707(4) 0.20935(13) 0.0387(7) Uani 1 1 d . .
H13A H 0.7072 1.0575 0.1698 0.046 Uiso 1 1 calc R U
C14A C 0.6150(2) 1.1657(3) 0.22185(14) 0.0396(7) Uani 1 1 d . .
C15A C 0.5666(2) 1.1556(4) 0.27549(14) 0.0413(7) Uani 1 1 d . .
H15A H 0.4982 1.1815 0.2738 0.050 Uiso 1 1 calc R U
C16A C 0.8442(2) 0.9071(4) 0.21720(13) 0.0443(7) Uani 1 1 d . .
H16D H 0.8333 0.9098 0.1756 0.066 Uiso 1 1 calc R U
H16E H 0.8398 0.8061 0.2305 0.066 Uiso 1 1 calc R U
H16F H 0.9104 0.9463 0.2281 0.066 Uiso 1 1 calc R U
C17A C 0.7030(2) 0.9266(4) 0.49036(12) 0.0420(7) Uani 1 1 d . .
C18A C 0.6051(3) 0.6878(4) 0.43476(14) 0.0493(8) Uani 1 1 d . .
H18D H 0.6014 0.5946 0.4143 0.074 Uiso 1 1 calc R U
H18E H 0.5378 0.7266 0.4381 0.074 Uiso 1 1 calc R U
H18F H 0.6367 0.6729 0.4730 0.074 Uiso 1 1 calc R U
C19A C 0.8500(2) 0.9227(4) 0.34237(12) 0.0368(7) Uani 1 1 d . .
H19A H 0.9184 0.9326 0.3283 0.044 Uiso 1 1 calc R U

loop_
_atom_site_aniso_label
_atom_site_aniso_U_11
_atom_site_aniso_U_22
_atom_site_aniso_U_33
_atom_site_aniso_U_23
_atom_site_aniso_U_13
_atom_site_aniso_U_12
O1 0.0484(12) 0.0595(15) 0.0268(9) 0.0049(10) -0.0012(8) -0.0104(12)
O2 0.0712(16) 0.0867(19) 0.0339(11) -0.0051(13) -0.0101(11) -0.0211(16)
O3 0.0258(9) 0.0430(12) 0.0309(9) -0.0008(9) 0.0001(7) -0.0036(9)
O4 0.0493(13) 0.0629(16) 0.0555(13) 0.0079(12) 0.0245(11) -0.0005(12)
O1A 0.0404(11) 0.0695(16) 0.0330(10) -0.0030(11) 0.0001(8) 0.0030(11)
O2A 0.0497(13) 0.0785(18) 0.0335(11) -0.0155(11) 0.0080(9) -0.0037(13)
O3A 0.0407(11) 0.0392(12) 0.0364(10) 0.0001(9) 0.0092(8) 0.0096(10)
O4A 0.0432(12) 0.0462(14) 0.0573(13) 0.0116(11) -0.0092(10) -0.0005(11)
C1 0.0352(14) 0.0404(17) 0.0350(14) 0.0076(13) -0.0004(11) -0.0007(13)
C2 0.0369(15) 0.0487(18) 0.0315(14) 0.0032(13) -0.0003(11) -0.0110(14)
C3 0.0288(13) 0.0458(17) 0.0292(13) -0.0006(12) 0.0023(10) -0.0024(13)
C4 0.0345(14) 0.0448(17) 0.0289(13) 0.0003(12) 0.0031(11) -0.0043(13)
C5 0.0350(15) 0.0496(18) 0.0327(14) -0.0005(14) -0.0028(11) -0.0077(14)
C6 0.0419(17) 0.055(2) 0.0411(17) -0.0076(15) -0.0046(13) -0.0131(16)
C7 0.0339(15) 0.053(2) 0.0526(19) -0.0006(16) -0.0004(13) -0.0143(15)
C8 0.0251(13) 0.0435(17) 0.0452(16) 0.0038(14) 0.0018(11) -0.0036(13)
C9 0.0278(13) 0.0379(16) 0.0362(14) 0.0016(13) 0.0040(11) 0.0024(12)
C10 0.0288(13) 0.0462(18) 0.0356(14) 0.0048(14) -0.0030(11) 0.0003(13)
C11 0.0252(12) 0.0324(15) 0.0365(13) 0.0023(12) 0.0006(10) 0.0014(12)
C12 0.0326(13) 0.0334(15) 0.0376(14) 0.0018(12) 0.0026(11) 0.0064(13)
C13 0.0444(16) 0.0400(16) 0.0358(14) 0.0044(14) 0.0069(12) 0.0036(15)
C14 0.0400(15) 0.0418(17) 0.0425(16) 0.0118(14) 0.0131(13) 0.0062(15)
C15 0.0311(14) 0.0437(19) 0.0528(18) 0.0088(15) 0.0082(12) -0.0064(13)
C16 0.0375(15) 0.0480(18) 0.0372(15) 0.0000(14) -0.0011(12) 0.0028(14)
C17 0.0411(16) 0.061(2) 0.0322(15) 0.0011(15) -0.0032(12) -0.0097(16)
C18 0.0528(19) 0.056(2) 0.0391(16) -0.0107(16) 0.0051(13) -0.0016(17)
C19 0.0305(13) 0.0343(15) 0.0334(14) 0.0041(12) 0.0005(11) -0.0030(12)
C1A 0.0277(13) 0.0477(19) 0.0413(15) -0.0068(14) -0.0023(11) -0.0036(13)
C2A 0.0325(14) 0.064(2) 0.0348(15) 0.0003(15) 0.0017(11) 0.0077(15)
C3A 0.0463(16) 0.0397(17) 0.0338(14) 0.0045(13) 0.0078(12) 0.0069(14)
C4A 0.0355(14) 0.0431(17) 0.0326(14) -0.0017(13) 0.0026(11) -0.0021(13)
C5A 0.0324(14) 0.0478(19) 0.0322(14) -0.0070(13) 0.0035(11) -0.0002(14)
C6A 0.0332(14) 0.052(2) 0.0419(16) -0.0101(15) 0.0088(12) 0.0038(15)
C7A 0.0334(15) 0.051(2) 0.0494(18) -0.0079(15) 0.0051(13) 0.0117(14)
C8A 0.0353(15) 0.0309(15) 0.0469(16) -0.0049(13) 0.0010(12) 0.0046(13)
C9A 0.0295(13) 0.0259(13) 0.0414(15) -0.0022(12) 0.0039(11) -0.0023(12)
C10A 0.0318(14) 0.0378(16) 0.0401(15) -0.0095(13) 0.0022(11) -0.0029(13)
C11A 0.0290(13) 0.0293(14) 0.0406(15) -0.0027(13) 0.0020(11) -0.0040(12)
C12A 0.0330(13) 0.0306(14) 0.0414(15) -0.0013(13) 0.0043(12) -0.0029(13)
C13A 0.0377(15) 0.0357(16) 0.0423(15) 0.0027(13) 0.0006(12) -0.0054(13)
C14A 0.0327(14) 0.0352(16) 0.0499(18) 0.0052(14) -0.0079(13) -0.0057(13)
C15A 0.0308(14) 0.0360(17) 0.0568(19) 0.0018(14) 0.0001(13) 0.0051(13)
C16A 0.0451(16) 0.047(2) 0.0411(16) -0.0005(15) 0.0079(13) 0.0075(16)
C17A 0.0394(15) 0.0529(19) 0.0339(14) -0.0101(15) 0.0029(12) -0.0067(15)
C18A 0.0518(18) 0.055(2) 0.0419(17) -0.0028(15) 0.0086(14) -0.0138(17)
C19A 0.0265(13) 0.0438(18) 0.0405(15) 0.0001(14) 0.0051(11) 0.0016(13)

loop_
_atom_type_symbol
_atom_type_description
_atom_type_scat_dispersion_real
_atom_type_scat_dispersion_imag
_atom_type_scat_source
C C 0.0181 0.0091 'International Tables Vol C Tables 4.2.6.8 and 6.1.1.4'
H H 0.0000 0.0000 'International Tables Vol C Tables 4.2.6.8 and 6.1.1.4'
O O 0.0492 0.0322 'International Tables Vol C Tables 4.2.6.8 and 6.1.1.4'

loop_
_geom_angle_atom_site_label_1
_geom_angle_atom_site_label_2
_geom_angle_atom_site_label_3
_geom_angle
C17 O1 C2 115.9(2)
C3 O3 C19 108.81(19)
C17A O1A C2A 115.3(2)
C3A O3A C19A 108.3(2)
C10 C1 C2 107.5(3)
C10 C1 C19 103.6(2)
C2 C1 C19 103.4(2)
C10 C1 H1 113.8
C2 C1 H1 113.8
C19 C1 H1 113.8
O1 C2 C3 112.9(3)
O1 C2 C1 112.4(2)
C3 C2 C1 100.0(2)
O1 C2 H2 110.4
C3 C2 H2 110.4
C1 C2 H2 110.4
O3 C3 C2 102.8(2)
O3 C3 C4 113.5(2)
C2 C3 C4 108.5(2)
O3 C3 H3 110.6
C2 C3 H3 110.6
C4 C3 H3 110.6
C18 C4 C3 113.2(2)
C18 C4 C5 111.4(2)
C3 C4 C5 108.6(2)
C18 C4 H4 107.8
C3 C4 H4 107.8
C5 C4 H4 107.8
C6 C5 C17 116.0(3)
C6 C5 C10 107.9(2)
C17 C5 C10 105.4(3)
C6 C5 C4 112.3(3)
C17 C5 C4 105.2(2)
C10 C5 C4 109.7(2)
C7 C6 C5 120.0(3)
C7 C6 H6 120.0
C5 C6 H6 120.0
C6 C7 C8 123.2(3)
C6 C7 H7 118.4
C8 C7 H7 118.4
C15 C8 C9 124.2(3)
C15 C8 C7 120.4(3)
C9 C8 C7 115.3(3)
C11 C9 C8 130.2(3)
C11 C9 C10 111.4(3)
C8 C9 C10 116.9(3)
C9 C10 C1 106.2(2)
C9 C10 C5 107.4(3)
C1 C10 C5 111.4(2)
C9 C10 H10 110.6
C1 C10 H10 110.6
C5 C10 H10 110.6
C9 C11 C12 127.8(3)
C9 C11 C19 109.0(2)
C12 C11 C19 122.9(2)
C13 C12 C11 124.2(3)
C13 C12 C16 118.7(3)
C11 C12 C16 117.0(2)
C12 C13 C14 131.2(3)
C12 C13 H13 114.4
C14 C13 H13 114.4
O4 C14 C15 118.6(3)
O4 C14 C13 119.3(3)
C15 C14 C13 121.8(3)
C8 C15 C14 128.2(3)
C8 C15 H15 115.9
C14 C15 H15 115.9
C12 C16 H16A 109.5
C12 C16 H16B 109.5
H16A C16 H16B 109.5
C12 C16 H16C 109.5
H16A C16 H16C 109.5
H16B C16 H16C 109.5
O2 C17 O1 119.3(3)
O2 C17 C5 128.4(3)
O1 C17 C5 112.3(2)
C4 C18 H18A 109.5
C4 C18 H18B 109.5
H18A C18 H18B 109.5
C4 C18 H18C 109.5
H18A C18 H18C 109.5
H18B C18 H18C 109.5
O3 C19 C11 109.4(2)
O3 C19 C1 105.1(2)
C11 C19 C1 105.2(2)
O3 C19 H19 112.2
C11 C19 H19 112.2
C1 C19 H19 112.2
C19A C1A C2A 103.8(3)
C19A C1A C10A 104.3(2)
C2A C1A C10A 107.8(2)
C19A C1A H1A 113.3
C2A C1A H1A 113.3
C10A C1A H1A 113.3
O1A C2A C1A 113.2(3)
O1A C2A C3A 112.6(2)
C1A C2A C3A 99.4(2)
O1A C2A H2A 110.4
C1A C2A H2A 110.4
C3A C2A H2A 110.4
O3A C3A C2A 102.7(2)
O3A C3A C4A 114.6(2)
C2A C3A C4A 108.5(2)
O3A C3A H3A 110.3
C2A C3A H3A 110.3
C4A C3A H3A 110.3
C18A C4A C3A 112.2(3)
C18A C4A C5A 111.2(2)
C3A C4A C5A 108.4(2)
C18A C4A H4A 108.3
C3A C4A H4A 108.3
C5A C4A H4A 108.3
C6A C5A C17A 115.9(2)
C6A C5A C10A 107.3(3)
C17A C5A C10A 106.9(2)
C6A C5A C4A 112.4(2)
C17A C5A C4A 103.9(3)
C10A C5A C4A 110.2(2)
C7A C6A C5A 120.6(3)
C7A C6A H6A 119.7
C5A C6A H6A 119.7
C6A C7A C8A 123.0(3)
C6A C7A H7A 118.5
C8A C7A H7A 118.5
C15A C8A C9A 125.3(3)
C15A C8A C7A 119.9(3)
C9A C8A C7A 114.5(3)
C11A C9A C8A 129.6(3)
C11A C9A C10A 111.9(3)
C8A C9A C10A 116.9(2)
C9A C10A C1A 105.6(2)
C9A C10A C5A 107.4(2)
C1A C10A C5A 110.8(3)
C9A C10A H10A 110.9
C1A C10A H10A 110.9
C5A C10A H10A 110.9
C9A C11A C12A 128.5(3)
C9A C11A C19A 108.6(2)
C12A C11A C19A 122.4(2)
C13A C12A C11A 124.5(3)
C13A C12A C16A 118.9(3)
C11A C12A C16A 116.6(3)
C12A C13A C14A 131.9(3)
C12A C13A H13A 114.0
C14A C13A H13A 114.0
O4A C14A C15A 119.5(3)
O4A C14A C13A 118.7(3)
C15A C14A C13A 121.5(3)
C8A C15A C14A 129.1(3)
C8A C15A H15A 115.4
C14A C15A H15A 115.4
C12A C16A H16D 109.5
C12A C16A H16E 109.5
H16D C16A H16E 109.5
C12A C16A H16F 109.5
H16D C16A H16F 109.5
H16E C16A H16F 109.5
O2A C17A O1A 119.4(3)
O2A C17A C5A 128.1(3)
O1A C17A C5A 112.5(2)
C4A C18A H18D 109.5
C4A C18A H18E 109.5
H18D C18A H18E 109.5
C4A C18A H18F 109.5
H18D C18A H18F 109.5
H18E C18A H18F 109.5
O3A C19A C1A 105.2(2)
O3A C19A C11A 107.7(2)
C1A C19A C11A 105.7(2)
O3A C19A H19A 112.6
C1A C19A H19A 112.6
C11A C19A H19A 112.6

loop_
_geom_bond_atom_site_label_1
_geom_bond_atom_site_label_2
_geom_bond_distance
O1 C17 1.352(4)
O1 C2 1.448(3)
O2 C17 1.201(4)
O3 C3 1.441(3)
O3 C19 1.455(3)
O4 C14 1.239(4)
O1A C17A 1.359(4)
O1A C2A 1.453(3)
O2A C17A 1.206(4)
O3A C3A 1.443(3)
O3A C19A 1.457(4)
O4A C14A 1.232(4)
C1 C10 1.525(4)
C1 C2 1.530(4)
C1 C19 1.539(4)
C1 H1 1.0000
C2 C3 1.522(4)
C2 H2 1.0000
C3 C4 1.544(4)
C3 H3 1.0000
C4 C18 1.528(5)
C4 C5 1.572(4)
C4 H4 1.0000
C5 C6 1.496(4)
C5 C17 1.509(4)
C5 C10 1.545(5)
C6 C7 1.347(5)
C6 H6 0.9500
C7 C8 1.460(5)
C7 H7 0.9500
C8 C15 1.358(4)
C8 C9 1.437(4)
C9 C11 1.353(4)
C9 C10 1.503(4)
C10 H10 1.0000
C11 C12 1.445(4)
C11 C19 1.524(4)
C12 C13 1.367(4)
C12 C16 1.505(4)
C13 C14 1.457(5)
C13 H13 0.9500
C14 C15 1.458(5)
C15 H15 0.9500
C16 H16A 0.9800
C16 H16B 0.9800
C16 H16C 0.9800
C18 H18A 0.9800
C18 H18B 0.9800
C18 H18C 0.9800
C19 H19 1.0000
C1A C19A 1.524(4)
C1A C2A 1.523(5)
C1A C10A 1.531(4)
C1A H1A 1.0000
C2A C3A 1.525(4)
C2A H2A 1.0000
C3A C4A 1.541(4)
C3A H3A 1.0000
C4A C18A 1.523(4)
C4A C5A 1.570(4)
C4A H4A 1.0000
C5A C6A 1.500(4)
C5A C17A 1.504(4)
C5A C10A 1.540(4)
C6A C7A 1.327(5)
C6A H6A 0.9500
C7A C8A 1.478(4)
C7A H7A 0.9500
C8A C15A 1.355(4)
C8A C9A 1.444(4)
C9A C11A 1.357(4)
C9A C10A 1.499(4)
C10A H10A 1.0000
C11A C12A 1.448(4)
C11A C19A 1.525(4)
C12A C13A 1.359(4)
C12A C16A 1.502(4)
C13A C14A 1.467(4)
C13A H13A 0.9500
C14A C15A 1.453(4)
C15A H15A 0.9500
C16A H16D 0.9800
C16A H16E 0.9800
C16A H16F 0.9800
C18A H18D 0.9800
C18A H18E 0.9800
C18A H18F 0.9800
C19A H19A 1.0000

loop_
_geom_torsion_atom_site_label_1
_geom_torsion_atom_site_label_2
_geom_torsion_atom_site_label_3
_geom_torsion_atom_site_label_4
_geom_torsion
C17 O1 C2 C3 -57.3(3)
C17 O1 C2 C1 54.9(4)
C10 C1 C2 O1 -48.2(3)
C19 C1 C2 O1 -157.4(2)
C10 C1 C2 C3 71.8(3)
C19 C1 C2 C3 -37.4(3)
C19 O3 C3 C2 -35.0(3)
C19 O3 C3 C4 82.0(3)
O1 C2 C3 O3 164.0(2)
C1 C2 C3 O3 44.3(3)
O1 C2 C3 C4 43.6(3)
C1 C2 C3 C4 -76.1(3)
O3 C3 C4 C18 137.6(3)
C2 C3 C4 C18 -108.8(3)
O3 C3 C4 C5 -98.2(3)
C2 C3 C4 C5 15.4(3)
C18 C4 C5 C6 -67.0(3)
C3 C4 C5 C6 167.8(2)
C18 C4 C5 C17 60.1(3)
C3 C4 C5 C17 -65.2(3)
C18 C4 C5 C10 173.0(2)
C3 C4 C5 C10 47.8(3)
C17 C5 C6 C7 152.4(3)
C10 C5 C6 C7 34.4(4)
C4 C5 C6 C7 -86.6(4)
C5 C6 C7 C8 1.5(6)
C6 C7 C8 C15 165.5(3)
C6 C7 C8 C9 -11.2(5)
C15 C8 C9 C11 -30.2(5)
C7 C8 C9 C11 146.3(3)
C15 C8 C9 C10 165.1(3)
C7 C8 C9 C10 -18.4(4)
C11 C9 C10 C1 5.0(3)
C8 C9 C10 C1 172.5(3)
C11 C9 C10 C5 -114.3(3)
C8 C9 C10 C5 53.3(3)
C2 C1 C10 C9 -125.3(3)
C19 C1 C10 C9 -16.3(3)
C2 C1 C10 C5 -8.7(3)
C19 C1 C10 C5 100.3(3)
C6 C5 C10 C9 -58.8(3)
C17 C5 C10 C9 176.6(2)
C4 C5 C10 C9 63.8(3)
C6 C5 C10 C1 -174.7(2)
C17 C5 C10 C1 60.7(3)
C4 C5 C10 C1 -52.1(3)
C8 C9 C11 C12 18.1(5)
C10 C9 C11 C12 -176.5(3)
C8 C9 C11 C19 -156.4(3)
C10 C9 C11 C19 8.9(3)
C9 C11 C12 C13 11.3(5)
C19 C11 C12 C13 -174.9(3)
C9 C11 C12 C16 -172.7(3)
C19 C11 C12 C16 1.1(4)
C11 C12 C13 C14 -5.7(5)
C16 C12 C13 C14 178.3(3)
C12 C13 C14 O4 161.2(3)
C12 C13 C14 C15 -25.6(5)
C9 C8 C15 C14 -2.1(5)
C7 C8 C15 C14 -178.5(3)
O4 C14 C15 C8 -153.0(3)
C13 C14 C15 C8 33.8(5)
C2 O1 C17 O2 -177.9(3)
C2 O1 C17 C5 2.4(4)
C6 C5 C17 O2 2.2(6)
C10 C5 C17 O2 121.6(4)
C4 C5 C17 O2 -122.5(4)
C6 C5 C17 O1 -178.2(3)
C10 C5 C17 O1 -58.8(3)
C4 C5 C17 O1 57.1(4)
C3 O3 C19 C11 -101.8(2)
C3 O3 C19 C1 10.7(3)
C9 C11 C19 O3 93.2(3)
C12 C11 C19 O3 -81.6(3)
C9 C11 C19 C1 -19.2(3)
C12 C11 C19 C1 166.0(3)
C10 C1 C19 O3 -94.4(3)
C2 C1 C19 O3 17.7(3)
C10 C1 C19 C11 21.1(3)
C2 C1 C19 C11 133.2(3)
C17A O1A C2A C1A 55.2(4)
C17A O1A C2A C3A -56.7(4)
C19A C1A C2A O1A -157.9(2)
C10A C1A C2A O1A -47.7(3)
C19A C1A C2A C3A -38.3(3)
C10A C1A C2A C3A 72.0(3)
C19A O3A C3A C2A -35.0(3)
C19A O3A C3A C4A 82.4(3)
O1A C2A C3A O3A 164.9(2)
C1A C2A C3A O3A 44.8(3)
O1A C2A C3A C4A 43.3(3)
C1A C2A C3A C4A -76.9(3)
O3A C3A C4A C18A 139.3(3)
C2A C3A C4A C18A -106.7(3)
O3A C3A C4A C5A -97.6(3)
C2A C3A C4A C5A 16.5(3)
C18A C4A C5A C6A -69.4(3)
C3A C4A C5A C6A 166.9(2)
C18A C4A C5A C17A 56.7(3)
C3A C4A C5A C17A -67.0(3)
C18A C4A C5A C10A 171.0(3)
C3A C4A C5A C10A 47.2(3)
C17A C5A C6A C7A 153.7(3)
C10A C5A C6A C7A 34.4(4)
C4A C5A C6A C7A -87.0(4)
C5A C6A C7A C8A 3.4(5)
C6A C7A C8A C15A 160.3(3)
C6A C7A C8A C9A -14.1(5)
C15A C8A C9A C11A -26.2(5)
C7A C8A C9A C11A 147.8(3)
C15A C8A C9A C10A 169.5(3)
C7A C8A C9A C10A -16.5(4)
C11A C9A C10A C1A 4.6(3)
C8A C9A C10A C1A 171.6(3)
C11A C9A C10A C5A -113.7(3)
C8A C9A C10A C5A 53.3(3)
C19A C1A C10A C9A -15.1(3)
C2A C1A C10A C9A -125.0(3)
C19A C1A C10A C5A 100.9(3)
C2A C1A C10A C5A -9.0(3)
C6A C5A C10A C9A -59.7(3)
C17A C5A C10A C9A 175.3(3)
C4A C5A C10A C9A 63.0(3)
C6A C5A C10A C1A -174.6(2)
C17A C5A C10A C1A 60.4(3)
C4A C5A C10A C1A -51.9(3)
C8A C9A C11A C12A 14.6(5)
C10A C9A C11A C12A 179.5(3)
C8A C9A C11A C19A -156.8(3)
C10A C9A C11A C19A 8.1(3)
C9A C11A C12A C13A 9.9(5)
C19A C11A C12A C13A -179.8(3)
C9A C11A C12A C16A -173.0(3)
C19A C11A C12A C16A -2.7(4)
C11A C12A C13A C14A -3.3(5)
C16A C12A C13A C14A 179.7(3)
C12A C13A C14A O4A 162.7(3)
C12A C13A C14A C15A -24.1(5)
C9A C8A C15A C14A -1.1(6)
C7A C8A C15A C14A -174.8(3)
O4A C14A C15A C8A -157.2(3)
C13A C14A C15A C8A 29.6(5)
C2A O1A C17A O2A 178.3(3)
C2A O1A C17A C5A 1.1(4)
C6A C5A C17A O2A 5.9(5)
C10A C5A C17A O2A 125.5(4)
C4A C5A C17A O2A -117.9(4)
C6A C5A C17A O1A -177.1(3)
C10A C5A C17A O1A -57.6(4)
C4A C5A C17A O1A 59.0(3)
C3A O3A C19A C1A 10.2(3)
C3A O3A C19A C11A -102.2(3)
C2A C1A C19A O3A 18.6(3)
C10A C1A C19A O3A -94.2(3)
C2A C1A C19A C11A 132.4(2)
C10A C1A C19A C11A 19.6(3)
C9A C11A C19A O3A 94.4(3)
C12A C11A C19A O3A -77.6(3)
C9A C11A C19A C1A -17.6(3)
C12A C11A C19A C1A 170.3(3)
